data_7215984
loop_
_publ_author_name
'Liu, Yi-Ting'
'Du, Yuan-Qi'
'Wu, Xiao'
'Zheng, Zhi-Peng'
'Lin, Xiao-Ming'
'Zhu, Li-Cai'
'Cai, Yue-Peng'

_publ_section_title
;
 A series of lanthanide complexes based on pyridine-3,5-dicarboxylate and
 succinate ligands: syntheses, structures and properties
;
_journal_issue 29
_journal_name_full CrystEngComm
_journal_page_first 6797
_journal_paper_doi 10.1039/c4ce00417e
_journal_volume 16
_journal_year 2014
_chemical_formula_moiety C9H9NO8Yb,2(H2O)
_chemical_formula_sum 'C9 H13 N O10 Yb'
_chemical_formula_weight 468.24
_chemical_name_systematic
; 
 ? 
;
_space_group_IT_number 2
_symmetry_cell_setting triclinic
_symmetry_space_group_name_Hall '-P 1'
_symmetry_space_group_name_H-M 'P -1'
_atom_sites_solution_hydrogens geom
_atom_sites_solution_primary direct
_atom_sites_solution_secondary difmap
_audit_creation_method SHELXL-97
_cell_angle_alpha 104.9120(10)
_cell_angle_beta 93.0360(10)
_cell_angle_gamma 97.1570(10)
_cell_formula_units_Z 2
_cell_length_a 5.3448(6)
_cell_length_b 8.9517(10)
_cell_length_c 15.6623(18)
_cell_measurement_reflns_used 3084
_cell_measurement_temperature 293(2)
_cell_measurement_theta_max 28.12
_cell_measurement_theta_min 2.38
_cell_volume 715.65(14)
_computing_cell_refinement 'Bruker SAINT'
_computing_data_collection 'Bruker APEX2'
_computing_data_reduction 'Bruker SAINT'
_computing_molecular_graphics 'SHELXTL-XP (Bruker, 2004)'
_computing_publication_material SHELXL-97
_computing_structure_refinement 'SHELXL-97 (Sheldrick, 2008)'
_computing_structure_solution 'SHELXS-97 (Sheldrick, 2008)'
_diffrn_ambient_temperature 293(2)
_diffrn_measured_fraction_theta_full 0.976
_diffrn_measured_fraction_theta_max 0.976
_diffrn_measurement_device_type 'CCD area detector'
_diffrn_measurement_method '\w scan'
_diffrn_radiation_monochromator graphite
_diffrn_radiation_source 'fine-focus sealed tube'
_diffrn_radiation_type MoK\a
_diffrn_radiation_wavelength 0.71073
_diffrn_reflns_av_R_equivalents 0.0198
_diffrn_reflns_av_sigmaI/netI 0.0358
_diffrn_reflns_limit_h_max 6
_diffrn_reflns_limit_h_min -6
_diffrn_reflns_limit_k_max 10
_diffrn_reflns_limit_k_min -10
_diffrn_reflns_limit_l_max 18
_diffrn_reflns_limit_l_min -18
_diffrn_reflns_number 3715
_diffrn_reflns_theta_full 25.20
_diffrn_reflns_theta_max 25.20
_diffrn_reflns_theta_min 1.35
_exptl_absorpt_coefficient_mu 6.583
_exptl_absorpt_correction_T_max 0.5589
_exptl_absorpt_correction_T_min 0.3527
_exptl_absorpt_correction_type multi-scan
_exptl_crystal_colour colorless
_exptl_crystal_density_diffrn 2.173
_exptl_crystal_density_method 'not measured'
_exptl_crystal_description block
_exptl_crystal_F_000 448
_exptl_crystal_size_max 0.20
_exptl_crystal_size_mid 0.10
_exptl_crystal_size_min 0.10
_refine_diff_density_max 1.101
_refine_diff_density_min -1.191
_refine_diff_density_rms 0.130
_refine_ls_extinction_coef 0.0030(5)
_refine_ls_extinction_expression Fc^*^=kFc[1+0.001xFc^2^\l^3^/sin(2\q)]^-1/4^
_refine_ls_extinction_method SHELXL
_refine_ls_goodness_of_fit_ref 1.068
_refine_ls_hydrogen_treatment mixed
_refine_ls_matrix_type full
_refine_ls_number_parameters 195
_refine_ls_number_reflns 2527
_refine_ls_number_restraints 0
_refine_ls_restrained_S_all 1.068
_refine_ls_R_factor_all 0.0261
_refine_ls_R_factor_gt 0.0245
_refine_ls_shift/su_max 0.001
_refine_ls_shift/su_mean 0.000
_refine_ls_structure_factor_coef Fsqd
_refine_ls_weighting_details 'calc w=1/[\s^2^(Fo^2^)+(0.0348P)^2^+0.1015P] where P=(Fo^2^+2Fc^2^)/3'
_refine_ls_weighting_scheme calc
_refine_ls_wR_factor_gt 0.0607
_refine_ls_wR_factor_ref 0.0616
_reflns_number_gt 2366
_reflns_number_total 2527
_reflns_threshold_expression >2sigma(I)
_cod_data_source_file c4ce00417e2.cif
_cod_data_source_block CCDC
_cod_depositor_comments 'Adding full bibliography for 7215980--7215985.cif.'
_cod_original_sg_symbol_H-M p-1
_cod_database_code 7215984

loop_
_symmetry_equiv_pos_as_xyz
'x, y, z'
'-x, -y, -z'

loop_
_atom_site_label
_atom_site_type_symbol
_atom_site_fract_x
_atom_site_fract_y
_atom_site_fract_z
_atom_site_U_iso_or_equiv
_atom_site_adp_type
_atom_site_occupancy
_atom_site_symmetry_multiplicity
_atom_site_calc_flag
_atom_site_refinement_flags
Yb1 Yb 0.03059(4) 0.63775(2) 0.263059(12) 0.02087(10) Uani 1 1 d .
C1 C 0.3020(9) 0.7229(5) 0.4297(3) 0.0244(10) Uani 1 1 d .
C2 C 0.4658(9) 0.7468(5) 0.5144(3) 0.0218(10) Uani 1 1 d .
C3 C 0.6869(10) 0.8529(6) 0.5347(3) 0.0270(11) Uani 1 1 d .
H3A H 0.7254 0.9154 0.4967 0.032 Uiso 1 1 calc R
N1 N 0.8474(8) 0.8699(5) 0.6060(3) 0.0298(10) Uani 1 1 d .
C4 C 0.7933(9) 0.7763(6) 0.6586(3) 0.0263(11) Uani 1 1 d .
H4A H 0.9087 0.7825 0.7064 0.032 Uiso 1 1 calc R
C5 C 0.5715(9) 0.6697(5) 0.6451(3) 0.0224(10) Uani 1 1 d .
C7 C 0.5219(9) 0.5683(5) 0.7065(3) 0.0244(10) Uani 1 1 d .
C8 C -0.2575(10) 0.5263(6) 0.1016(3) 0.0303(12) Uani 1 1 d .
C9 C -0.4444(14) 0.4477(7) 0.0226(4) 0.0507(18) Uani 1 1 d .
H9A H -0.3604 0.3764 -0.0202 0.061 Uiso 1 1 calc R
H9B H -0.5808 0.3856 0.0419 0.061 Uiso 1 1 calc R
C6 C 0.4047(9) 0.6573(5) 0.5725(3) 0.0236(10) Uani 1 1 d .
H6A H 0.2530 0.5896 0.5627 0.028 Uiso 1 1 calc R
O1 O 0.3769(6) 0.7905(4) 0.3710(2) 0.0274(8) Uani 1 1 d .
O2 O 0.0966(7) 0.6323(4) 0.4157(2) 0.0340(9) Uani 1 1 d .
O3 O 0.7041(6) 0.5400(4) 0.7501(2) 0.0288(8) Uani 1 1 d .
O4 O 0.2953(7) 0.5163(4) 0.7092(3) 0.0381(9) Uani 1 1 d .
O5 O -0.2745(6) 0.6617(4) 0.1491(2) 0.0280(8) Uani 1 1 d .
O6 O -0.0891(7) 0.4527(4) 0.1226(2) 0.0387(9) Uani 1 1 d .
O1W O 0.2853(7) 0.7687(4) 0.1850(2) 0.0332(8) Uani 1 1 d .
H1WB H 0.3212 0.8641 0.2140 0.040 Uiso 1 1 d R
H1WA H 0.2070 0.7645 0.1356 0.040 Uiso 1 1 d R
O2W O -0.1471(7) 0.8532(4) 0.3240(2) 0.0308(8) Uani 1 1 d .
H2WA H -0.2898 0.8267 0.3367 0.046 Uiso 1 1 calc R
O3W O 0.8064(14) 0.1340(6) 0.0915(4) 0.094(2) Uani 1 1 d .
H3WB H 0.7190 0.2059 0.1124 0.113 Uiso 1 1 d R
H3WC H 0.8119 0.0687 0.1223 0.113 Uiso 1 1 d R
O4W O 0.2537(12) 0.9946(6) 0.0967(3) 0.0757(16) Uani 1 1 d .
H4WB H 0.3953 1.0485 0.0952 0.091 Uiso 1 1 d R
H4WA H 0.2286 0.9130 0.0534 0.091 Uiso 1 1 d R
H2WB H -0.092(13) 0.946(7) 0.350(4) 0.048(19) Uiso 1 1 d .

loop_
_atom_site_aniso_label
_atom_site_aniso_U_11
_atom_site_aniso_U_22
_atom_site_aniso_U_33
_atom_site_aniso_U_23
_atom_site_aniso_U_13
_atom_site_aniso_U_12
Yb1 0.01492(14) 0.02738(14) 0.01926(14) 0.00734(9) -0.00496(8) -0.00064(8)
C1 0.019(3) 0.028(2) 0.024(3) 0.005(2) 0.001(2) 0.000(2)
C2 0.018(3) 0.025(2) 0.021(2) 0.0043(19) -0.0019(19) 0.0018(19)
C3 0.027(3) 0.029(2) 0.026(3) 0.010(2) 0.000(2) -0.001(2)
N1 0.026(2) 0.030(2) 0.029(2) 0.0071(19) -0.0053(19) -0.0061(18)
C4 0.020(3) 0.032(3) 0.025(3) 0.008(2) -0.008(2) 0.000(2)
C5 0.019(2) 0.022(2) 0.025(2) 0.0033(19) 0.0007(19) 0.0034(18)
C7 0.027(3) 0.021(2) 0.022(2) 0.0031(19) -0.006(2) -0.0007(19)
C8 0.030(3) 0.038(3) 0.021(3) 0.006(2) -0.007(2) 0.005(2)
C9 0.064(5) 0.043(3) 0.037(3) 0.000(3) -0.032(3) 0.014(3)
C6 0.018(3) 0.025(2) 0.026(3) 0.004(2) -0.002(2) 0.0007(19)
O1 0.0188(18) 0.0387(19) 0.0242(18) 0.0123(15) -0.0052(14) -0.0033(14)
O2 0.026(2) 0.045(2) 0.028(2) 0.0156(17) -0.0101(16) -0.0127(16)
O3 0.0246(19) 0.0355(19) 0.0270(19) 0.0109(15) -0.0076(15) 0.0059(15)
O4 0.021(2) 0.052(2) 0.041(2) 0.0254(19) -0.0136(16) -0.0139(17)
O5 0.0241(19) 0.0320(18) 0.0244(18) 0.0024(15) -0.0076(15) 0.0060(14)
O6 0.034(2) 0.042(2) 0.035(2) -0.0002(17) -0.0146(17) 0.0162(17)
O1W 0.032(2) 0.043(2) 0.029(2) 0.0164(17) -0.0007(16) 0.0063(17)
O2W 0.0206(19) 0.0292(19) 0.035(2) -0.0016(16) 0.0026(15) -0.0053(15)
O3W 0.130(6) 0.052(3) 0.098(5) 0.012(3) -0.013(4) 0.030(3)
O4W 0.103(5) 0.062(3) 0.073(4) 0.035(3) 0.004(3) 0.021(3)

loop_
_atom_type_symbol
_atom_type_description
_atom_type_scat_dispersion_real
_atom_type_scat_dispersion_imag
_atom_type_scat_source
C C 0.0033 0.0016 'International Tables Vol C Tables 4.2.6.8 and 6.1.1.4'
H H 0.0000 0.0000 'International Tables Vol C Tables 4.2.6.8 and 6.1.1.4'
N N 0.0061 0.0033 'International Tables Vol C Tables 4.2.6.8 and 6.1.1.4'
O O 0.0106 0.0060 'International Tables Vol C Tables 4.2.6.8 and 6.1.1.4'
Yb Yb -0.3850 5.5486 'International Tables Vol C Tables 4.2.6.8 and 6.1.1.4'

loop_
_geom_angle_atom_site_label_1
_geom_angle_atom_site_label_2
_geom_angle_atom_site_label_3
_geom_angle
_geom_angle_site_symmetry_1
_geom_angle_site_symmetry_3
O4 Yb1 O3 94.77(14) 2_566 2_666
O4 Yb1 O2W 91.17(14) 2_566 .
O3 Yb1 O2W 158.79(13) 2_666 .
O4 Yb1 O1W 159.08(14) 2_566 .
O3 Yb1 O1W 89.48(12) 2_666 .
O2W Yb1 O1W 92.20(13) . .
O4 Yb1 O6 77.00(15) 2_566 .
O3 Yb1 O6 73.52(12) 2_666 .
O2W Yb1 O6 127.69(12) . .
O1W Yb1 O6 84.64(14) . .
O4 Yb1 O2 72.51(13) 2_566 .
O3 Yb1 O2 79.69(13) 2_666 .
O2W Yb1 O2 82.74(13) . .
O1W Yb1 O2 128.40(12) . .
O6 Yb1 O2 137.12(13) . .
O4 Yb1 O5 81.96(12) 2_566 .
O3 Yb1 O5 126.85(12) 2_666 .
O2W Yb1 O5 74.14(12) . .
O1W Yb1 O5 79.14(12) . .
O6 Yb1 O5 53.94(11) . .
O2 Yb1 O5 145.03(13) . .
O4 Yb1 O1 126.12(12) 2_566 .
O3 Yb1 O1 80.71(12) 2_666 .
O2W Yb1 O1 79.34(12) . .
O1W Yb1 O1 74.77(12) . .
O6 Yb1 O1 147.04(13) . .
O2 Yb1 O1 53.77(11) . .
O5 Yb1 O1 141.71(11) . .
O4 Yb1 H1WB 163.8 2_566 .
O3 Yb1 H1WB 100.0 2_666 .
O2W Yb1 H1WB 77.4 . .
O1W Yb1 H1WB 17.3 . .
O6 Yb1 H1WB 100.8 . .
O2 Yb1 H1WB 116.6 . .
O5 Yb1 H1WB 83.9 . .
O1 Yb1 H1WB 63.5 . .
O4 Yb1 H1WA 142.0 2_566 .
O3 Yb1 H1WA 96.4 2_666 .
O2W Yb1 H1WA 91.3 . .
O1W Yb1 H1WA 17.3 . .
O6 Yb1 H1WA 71.6 . .
O2 Yb1 H1WA 145.3 . .
O5 Yb1 H1WA 62.4 . .
O1 Yb1 H1WA 91.6 . .
H1WB Yb1 H1WA 29.6 . .
O2 C1 O1 120.4(4) . .
O2 C1 C2 119.6(4) . .
O1 C1 C2 119.9(4) . .
C6 C2 C3 118.3(4) . .
C6 C2 C1 120.3(4) . .
C3 C2 C1 121.3(4) . .
N1 C3 C2 123.3(5) . .
N1 C3 H3A 118.3 . .
C2 C3 H3A 118.3 . .
C4 N1 C3 117.7(4) . .
N1 C4 C5 122.9(5) . .
N1 C4 H4A 118.5 . .
C5 C4 H4A 118.5 . .
C6 C5 C4 118.4(4) . .
C6 C5 C7 121.2(4) . .
C4 C5 C7 120.4(4) . .
O4 C7 O3 124.7(4) . .
O4 C7 C5 116.0(4) . .
O3 C7 C5 119.2(4) . .
O6 C8 O5 119.7(5) . .
O6 C8 C9 119.0(5) . .
O5 C8 C9 121.1(5) . .
C9 C9 C8 115.9(6) 2_465 .
C9 C9 H9A 108.3 2_465 .
C8 C9 H9A 108.3 . .
C9 C9 H9B 108.3 2_465 .
C8 C9 H9B 108.3 . .
H9A C9 H9B 107.4 . .
C2 C6 C5 119.3(5) . .
C2 C6 H6A 120.4 . .
C5 C6 H6A 120.4 . .
C1 O1 Yb1 91.4(3) . .
C1 O2 Yb1 93.9(3) . .
C7 O3 Yb1 138.9(3) . 2_666
C7 O4 Yb1 157.6(3) . 2_566
C8 O5 Yb1 91.9(3) . .
C8 O6 Yb1 93.7(3) . .
Yb1 O1W H1WB 109.4 . .
Yb1 O1W H1WA 109.5 . .
H1WB O1W H1WA 108.2 . .
Yb1 O2W H2WA 109.5 . .
Yb1 O2W H2WB 135(5) . .
H2WA O2W H2WB 112.1 . .
H3WB O3W H3WC 113.5 . .
H4WB O4W H4WA 110.6 . .

loop_
_geom_bond_atom_site_label_1
_geom_bond_atom_site_label_2
_geom_bond_distance
_geom_bond_site_symmetry_2
Yb1 O4 2.217(4) 2_566
Yb1 O3 2.239(3) 2_666
Yb1 O2W 2.267(4) .
Yb1 O1W 2.288(3) .
Yb1 O6 2.389(4) .
Yb1 O2 2.412(3) .
Yb1 O5 2.422(3) .
Yb1 O1 2.449(3) .
Yb1 H1WB 2.6928 .
Yb1 H1WA 2.6943 .
C1 O2 1.254(6) .
C1 O1 1.280(6) .
C1 C2 1.502(6) .
C2 C6 1.385(7) .
C2 C3 1.388(7) .
C3 N1 1.336(6) .
C3 H3A 0.9300 .
N1 C4 1.336(6) .
C4 C5 1.396(7) .
C4 H4A 0.9300 .
C5 C6 1.379(7) .
C5 C7 1.495(6) .
C7 O4 1.249(6) .
C7 O3 1.248(6) .
C8 O6 1.257(6) .
C8 O5 1.266(6) .
C8 C9 1.506(8) .
C9 C9 1.472(10) 2_465
C9 H9A 0.9700 .
C9 H9B 0.9700 .
C6 H6A 0.9300 .
O3 Yb1 2.239(3) 2_666
O4 Yb1 2.217(4) 2_566
O1W H1WB 0.8501 .
O1W H1WA 0.8499 .
O2W H2WA 0.8200 .
O2W H2WB 0.83(6) .
O3W H3WB 0.8500 .
O3W H3WC 0.8499 .
O4W H4WB 0.8501 .
O4W H4WA 0.8500 .

loop_
_geom_torsion_atom_site_label_1
_geom_torsion_atom_site_label_2
_geom_torsion_atom_site_label_3
_geom_torsion_atom_site_label_4
_geom_torsion
_geom_torsion_site_symmetry_1
_geom_torsion_site_symmetry_4
O2 C1 C2 C6 6.9(7) . .
O1 C1 C2 C6 -170.6(5) . .
O2 C1 C2 C3 -176.2(5) . .
O1 C1 C2 C3 6.3(7) . .
C6 C2 C3 N1 2.0(7) . .
C1 C2 C3 N1 -175.0(4) . .
C2 C3 N1 C4 1.8(8) . .
C3 N1 C4 C5 -3.9(8) . .
N1 C4 C5 C6 2.0(7) . .
N1 C4 C5 C7 -180.0(5) . .
C6 C5 C7 O4 -24.9(7) . .
C4 C5 C7 O4 157.1(5) . .
C6 C5 C7 O3 154.4(5) . .
C4 C5 C7 O3 -23.6(7) . .
O6 C8 C9 C9 -153.4(8) . 2_465
O5 C8 C9 C9 29.8(12) . 2_465
C3 C2 C6 C5 -3.8(7) . .
C1 C2 C6 C5 173.2(4) . .
C4 C5 C6 C2 1.9(7) . .
C7 C5 C6 C2 -176.1(4) . .
O2 C1 O1 Yb1 -7.3(5) . .
C2 C1 O1 Yb1 170.2(4) . .
O4 Yb1 O1 C1 9.2(3) 2_566 .
O3 Yb1 O1 C1 -79.9(3) 2_666 .
O2W Yb1 O1 C1 92.8(3) . .
O1W Yb1 O1 C1 -171.9(3) . .
O6 Yb1 O1 C1 -118.6(3) . .
O2 Yb1 O1 C1 4.0(3) . .
O5 Yb1 O1 C1 139.4(3) . .
O1 C1 O2 Yb1 7.4(5) . .
C2 C1 O2 Yb1 -170.1(4) . .
O4 Yb1 O2 C1 -179.7(3) 2_566 .
O3 Yb1 O2 C1 81.9(3) 2_666 .
O2W Yb1 O2 C1 -86.2(3) . .
O1W Yb1 O2 C1 0.8(4) . .
O6 Yb1 O2 C1 133.6(3) . .
O5 Yb1 O2 C1 -134.7(3) . .
O1 Yb1 O2 C1 -4.1(3) . .
O4 C7 O3 Yb1 88.7(7) . 2_666
C5 C7 O3 Yb1 -90.5(6) . 2_666
O3 C7 O4 Yb1 -17.1(13) . 2_566
C5 C7 O4 Yb1 162.1(7) . 2_566
O6 C8 O5 Yb1 -8.9(5) . .
C9 C8 O5 Yb1 167.9(5) . .
O4 Yb1 O5 C8 -74.7(3) 2_566 .
O3 Yb1 O5 C8 15.2(4) 2_666 .
O2W Yb1 O5 C8 -168.3(3) . .
O1W Yb1 O5 C8 96.3(3) . .
O6 Yb1 O5 C8 5.0(3) . .
O2 Yb1 O5 C8 -117.7(3) . .
O1 Yb1 O5 C8 143.8(3) . .
O5 C8 O6 Yb1 9.0(6) . .
C9 C8 O6 Yb1 -167.8(5) . .
O4 Yb1 O6 C8 84.4(3) 2_566 .
O3 Yb1 O6 C8 -176.5(4) 2_666 .
O2W Yb1 O6 C8 3.1(4) . .
O1W Yb1 O6 C8 -85.5(3) . .
O2 Yb1 O6 C8 129.8(3) . .
O5 Yb1 O6 C8 -5.0(3) . .
O1 Yb1 O6 C8 -136.5(3) . .
